data_2013885
loop_
_publ_author_name
'Chevrier, G.'
'Kiat, J. M.'
'G\"uida, J. A.'
'Navaza, A.'

_publ_section_title
;
 A new crystal phase of barium nitroprusside trihydrate studied by
 neutron diffraction at 20K
;
_journal_issue 3
_journal_name_full 'Acta Crystallographica Section C'
_journal_page_first i27
_journal_page_last i29
_journal_paper_doi 10.1107/S0108270104000599
_journal_volume 60
_journal_year 2004
_chemical_formula_analytical 'C5 H6 Ba Fe N6 O4'
_chemical_formula_iupac 'Ba [Fe (C N)5 (N O)] , 3H2 O'
_chemical_formula_moiety 'C5 Ba1 Fe1 N6 O1 , 3H2 O'
_chemical_formula_structural 'C5 Ba1 Fe1 N6 O1 , 3H2 O'
_chemical_formula_sum 'C5 H6 Ba Fe N6 O4'
_chemical_formula_weight 407.32
_chemical_name_common 'barium nitroprusside trihydrate'
_chemical_name_systematic
;
barium pentacyanonitrosylferrate trihydrate
;
_space_group_IT_number 1
_symmetry_cell_setting triclinic
_symmetry_space_group_name_Hall 'P 1'
_symmetry_space_group_name_H-M 'P 1'
_atom_sites_solution_hydrogens geom
_atom_sites_solution_primary direct
_atom_sites_solution_secondary difmap
_cell_angle_alpha 90.030(10)
_cell_angle_beta 90.086(7)
_cell_angle_gamma 90.146(2)
_cell_formula_units_Z 8
_cell_length_a 37.91(7)
_cell_length_b 7.694(7)
_cell_length_c 8.705(9)
_cell_measurement_reflns_used 32
_cell_measurement_temperature 20(2)
_cell_measurement_theta_max 24.2
_cell_measurement_theta_min 15.6
_cell_volume 2539(6)
_computing_cell_refinement 4c-edi
_computing_data_collection '4c-edi (Person et al., 1995)'
_computing_data_reduction 'COLL5 (Lehmann & Larsen, 1974)'
_computing_molecular_graphics 'CAMERON (Pearce et al., 2000)'
_computing_publication_material 'WINGX (Farrugia, 1999)'
_computing_structure_refinement 'SHELXL93 (Sheldrick, 1993)'
_computing_structure_solution 'SHELXS86 (Sheldrick, 1990)'
_diffrn_ambient_temperature 20(2)
_diffrn_measured_fraction_theta_full 0.48
_diffrn_measured_fraction_theta_max 0.48
_diffrn_measurement_device 'Four-circle diffractometer, 6T2 Orphee reactor'
_diffrn_measurement_method
;
\w 3<2\q<50
\w-\q 50<2\q<80
\w-2\q 80<2\q<110
;
_diffrn_radiation_monochromator 'Er filters'
_diffrn_radiation_probe neutron
_diffrn_radiation_source 'Orphee reactor'
_diffrn_radiation_type neutron
_diffrn_radiation_wavelength 1.54800
_diffrn_reflns_av_R_equivalents 0.0120
_diffrn_reflns_av_sigmaI/netI 0.0355
_diffrn_reflns_limit_h_max 12
_diffrn_reflns_limit_h_min -36
_diffrn_reflns_limit_k_max 8
_diffrn_reflns_limit_k_min -8
_diffrn_reflns_limit_l_max 9
_diffrn_reflns_limit_l_min -9
_diffrn_reflns_number 3218
_diffrn_reflns_theta_full 54.96
_diffrn_reflns_theta_max 54.96
_diffrn_reflns_theta_min 4.69
_diffrn_standards_decay_% 0
_diffrn_standards_interval_count 100
_diffrn_standards_number 2
_exptl_absorpt_coefficient_mu 0.1579
_exptl_absorpt_correction_T_max 0.7936
_exptl_absorpt_correction_T_min 0.4978
_exptl_absorpt_correction_type numerical
_exptl_absorpt_process_details '(CRYSTAL SHAPE; local program)'
_exptl_crystal_colour brown-red
_exptl_crystal_density_diffrn 2.131
_exptl_crystal_density_meas ?
_exptl_crystal_density_method 'not measured'
_exptl_crystal_description parallepiped
_exptl_crystal_F_000 839.55
_exptl_crystal_size_max 5.5
_exptl_crystal_size_mid 2.5
_exptl_crystal_size_min 1.5
_refine_diff_density_max 1.058
_refine_diff_density_min -0.827
_refine_ls_extinction_coef 0.00058(2)
_refine_ls_extinction_expression Fc^*^=kFc[1+0.001xFc^2^\l^3^/sin(2\q)]^-1/4^
_refine_ls_extinction_method 'SHELXL93 (Sheldrick, 1993)'
_refine_ls_goodness_of_fit_all 3.236
_refine_ls_goodness_of_fit_ref 3.441
_refine_ls_hydrogen_treatment refall
_refine_ls_matrix_type full
_refine_ls_number_parameters 565
_refine_ls_number_reflns 3021
_refine_ls_number_restraints 72
_refine_ls_restrained_S_all 3.190
_refine_ls_restrained_S_obs 3.385
_refine_ls_R_factor_all 0.0797
_refine_ls_R_factor_gt 0.0681
_refine_ls_shift/esd_mean 0.000
_refine_ls_shift/su_max 0.000
_refine_ls_structure_factor_coef Fsqd
_refine_ls_weighting_details 'calc w = 1/[\s^2^(Fo^2^)]'
_refine_ls_weighting_scheme calc
_refine_ls_wR_factor_all 0.0732
_refine_ls_wR_factor_ref 0.0722
_reflns_number_gt 2676
_reflns_number_total 3021
_reflns_threshold_expression I>2\s(I)
_cod_data_source_file sq1146.cif
_cod_data_source_block I
_cod_depositor_comments
;
The following automatic conversions were performed:

'_exptl_crystal_density_meas' value 'not measured' was changed to '?'
- the value is perceived as not measured.

Automatic conversion script
Id: cif_fix_values 3008 2015-01-20 13:52:24Z robertas 
;
_cod_database_code 2013885

loop_
_symmetry_equiv_pos_as_xyz
'x, y, z'

loop_
_atom_site_label
_atom_site_fract_x
_atom_site_fract_y
_atom_site_fract_z
_atom_site_U_iso_or_equiv
_atom_site_thermal_displace_type
_atom_site_calc_flag
_atom_site_refinement_flags
_atom_site_occupancy
_atom_site_disorder_group
_atom_site_type_symbol
Ba1 0.2011(9) 0.919(4) 0.248(4) 0.0015(9) Uiso d . 1 . Ba
Ba2 0.3025(9) 0.076(4) 0.750(4) 0.0015(9) Uiso d . 1 . Ba
Ba3 0.0494(9) 0.929(4) 0.747(4) 0.0015(9) Uiso d . 1 . Ba
Ba4 0.4470(9) 0.088(4) 0.245(4) 0.0015(9) Uiso d . 1 . Ba
Ba5 0.7006(10) 0.944(4) 0.241(4) 0.0015(9) Uiso d . 1 . Ba
Ba6 0.8037(8) 0.078(4) 0.740(3) 0.0015(9) Uiso d . 1 . Ba
Ba7 0.5498(10) 0.944(4) 0.742(4) 0.0015(9) Uiso d . 1 . Ba
Ba8 0.9484(10) 0.082(4) 0.247(4) 0.0015(9) Uiso d . 1 . Ba
Fe1 0.3317(7) 0.589(3) 0.249(3) 0.0001(5) Uiso d . 1 . Fe
Fe2 0.1690(7) 0.4194(3) 0.754(3) 0.0001(5) Uiso d . 1 . Fe
Fe3 0.4178(7) 0.5984(3) 0.7457(3) 0.0001(5) Uiso d . 1 . Fe
Fe4 0.0807(7) 0.424(3) 0.250(3) 0.0001(5) Uiso d . 1 . Fe
Fe5 0.8330(7) 0.590(3) 0.250(3) 0.0001(5) Uiso d . 1 . Fe
Fe6 0.6684(7) 0.436(3) 0.744(3) 0.0001(5) Uiso d . 1 . Fe
Fe7 0.9185(7) 0.584(3) 0.750(3) 0.0001(5) Uiso d . 1 . Fe
Fe8 0.5823(7) 0.435(3) 0.246(3) 0.0001(5) Uiso d . 1 . Fe
O1 0.4058(9) 0.571(4) 0.233(3) 0.0074(11) Uiso d . 1 . O
O2 0.0946(10) 0.472(4) 0.751(4) 0.0074(11) Uiso d . 1 . O
O3 0.3440(10) 0.545(4) 0.748(4) 0.0074(11) Uiso d . 1 . O
O4 0.1559(10) 0.46(4) 0.239(4) 0.0074(11) Uiso d . 1 . O
O5 0.9066(10) 0.551(4) 0.251(4) 0.0074(11) Uiso d . 1 . O
O6 0.5953(10) 0.472(4) 0.734(3) 0.0074(11) Uiso d . 1 . O
O7 0.8442(8) 0.573(3) 0.727(3) 0.0074(11) Uiso d . 1 . O
O8 0.6550(11) 0.478(4) 0.238(4) 0.0074(11) Uiso d . 1 . O
N11 0.3754(7) 0.565(3) 0.246(3) 0.0016(5) Uiso d . 1 . N
N12 0.1244(7) 0.435(3) 0.754(3) 0.0016(5) Uiso d . 1 . N
N13 0.3741(7) 0.565(3) 0.757(3) 0.0016(5) Uiso d . 1 . N
N14 0.1254(7) 0.446(3) 0.252(3) 0.0016(5) Uiso d . 1 . N
N15 0.8751(7) 0.559(3) 0.255(3) 0.0016(5) Uiso d . 1 . N
N16 0.6229(7) 0.459(3) 0.747(3) 0.0016(5) Uiso d . 1 . N
N17 0.8727(7) 0.568(3) 0.741(3) 0.0016(5) Uiso d . 1 . N
N18 0.6241(7) 0.463(3) 0.246(3) 0.0016(5) Uiso d . 1 . N
N21 0.2499(6) 0.653(3) 0.265(2) 0.0072(3) Uiso d . 1 . N
N22 0.2485(8) 0.359(3) 0.756(3) 0.0072(3) Uiso d . 1 . N
N23 0.4995(7) 0.658(3) 0.728(3) 0.0072(3) Uiso d . 1 . N
N24 0.0006(7) 0.365(3) 0.239(3) 0.0072(3) Uiso d . 1 . N
N25 0.7489(7) 0.660(3) 0.237(3) 0.0072(3) Uiso d . 1 . N
N26 0.7482(7) 0.355(3) 0.746(3) 0.0072(3) Uiso d . 1 . N
N27 0.9986(7) 0.662(3) 0.745(3) 0.0072(3) Uiso d . 1 . N
N28 0.4999(7) 0.357(3) 0.234(3) 0.0072(3) Uiso d . 1 . N
N31 0.3216(6) 0.314(3) 0.501(3) 0.0072(3) Uiso d . 1 . N
N32 0.1808(7) 0.697(3) 1.008(3) 0.0072(3) Uiso d . 1 . N
N33 0.4369(6) 0.313(3) 0.992(3) 0.0072(3) Uiso d . 1 . N
N34 0.0686(7) 0.701(3) 0.506(3) 0.0072(3) Uiso d . 1 . N
N35 0.8142(7) 0.312(3) 0.488(3) 0.0072(3) Uiso d . 1 . N
N36 0.6834(7) 0.728(3) 0.983(3) 0.0072(3) Uiso d . 1 . N
N37 0.9294(6) 0.320(3) 1.006(3) 0.0072(3) Uiso d . 1 . N
N38 0.5659(7) 0.726(3) 0.487(3) 0.0072(3) Uiso d . 1 . N
N41 0.3317(7) 0.873(3) 0.499(3) 0.0072(3) Uiso d . 1 . N
N42 0.1703(7) 0.133(3) 0.989(3) 0.0072(3) Uiso d . 1 . N
N43 0.4221(7) 0.872(3) 1.000(3) 0.0072(3) Uiso d . 1 . N
N44 0.0813(7) 0.127(3) 0.489(3) 0.0072(3) Uiso d . 1 . N
N45 0.8292(7) 0.865(3) 0.507(3) 0.0072(3) Uiso d . 1 . N
N46 0.6708(7) 0.163(3) 1.009(3) 0.0072(3) Uiso d . 1 . N
N47 0.9203(7) 0.883(3) 0.995(3) 0.0072(3) Uiso d . 1 . N
N48 0.5781(7) 0.153(3) 0.502(3) 0.0072(3) Uiso d . 1 . N
N51 0.3288(7) 0.870(3) -0.016(3) 0.0072(3) Uiso d . 1 . N
N52 0.1731(7) 0.153(3) 0.481(3) 0.0072(3) Uiso d . 1 . N
N53 0.4201(7) 0.867(3) 0.486(3) 0.0072(3) Uiso d . 1 . N
N54 0.0791(7) 0.161(3) -0.023(3) 0.0072(3) Uiso d . 1 . N
N55 0.8295(7) 0.880(3) -0.011(3) 0.0072(3) Uiso d . 1 . N
N56 0.6700(7) 0.133(3) 0.501(3) 0.0072(3) Uiso d . 1 . N
N57 0.9217(7) 0.866(3) 0.482(3) 0.0072(3) Uiso d . 1 . N
N58 0.5801(7) 0.138(3) -0.004(3) 0.0072(3) Uiso d . 1 . N
N61 0.3115(6) 0.303(3) 0.011(3) 0.0072(3) Uiso d . 1 . N
N62 0.1865(7) 0.727(3) 0.513(3) 0.0072(3) Uiso d . 1 . N
N63 0.4309(7) 0.311(3) 0.495(3) 0.0072(3) Uiso d . 1 . N
N64 0.0646(7) 0.728(3) 0.014(3) 0.0072(3) Uiso d . 1 . N
N65 0.8182(7) 0.309(3) -0.006(3) 0.0072(3) Uiso d . 1 . N
N66 0.6832(7) 0.711(3) 0.490(3) 0.0072(3) Uiso d . 1 . N
N67 0.9382(6) 0.302(3) 0.512(3) 0.0072(3) Uiso d . 1 . N
N68 0.5679(7) 0.718(3) 0.000(3) 0.0072(3) Uiso d . 1 . N
C21 0.2821(9) 0.6200(4) 0.244(3) 0.0032(4) Uiso d . 1 . C
C22 0.2200(10) 0.387(4) 0.745(3) 0.0032(4) Uiso d . 1 . C
C23 0.4706(8) 0.618(3) 0.739(3) 0.0032(4) Uiso d . 1 . C
C24 0.0326(8) 0.379(3) 0.256(3) 0.0032(4) Uiso d . 1 . C
C25 0.7817(8) 0.641(3) 0.231(3) 0.0032(4) Uiso d . 1 . C
C26 0.7193(8) 0.393(4) 0.730(3) 0.0032(4) Uiso d . 1 . C
C27 0.9683(9) 0.631(4) 0.758(3) 0.0032(4) Uiso d . 1 . C
C28 0.5303(9) 0.387(4) 0.242(3) 0.0032(4) Uiso d . 1 . C
C31 0.3258(7) 0.410(4) 0.406(3) 0.0032(4) Uiso d . 1 . C
C32 0.1745(7) 0.594(3) 0.913(3) 0.0032(4) Uiso d . 1 . C
C33 0.4304(8) 0.412(4) 0.897(3) 0.0032(4) Uiso d . 1 . C
C34 0.0739(7) 0.594(3) 0.417(3) 0.0032(4) Uiso d . 1 . C
C35 0.8219(8) 0.405(4) 0.390(3) 0.0032(4) Uiso d . 1 . C
C36 0.6786(8) 0.613(4) 0.888(3) 0.0032(4) Uiso d . 1 . C
C37 0.9255(8) 0.426(3) 0.907(3) 0.0032(4) Uiso d . 1 . C
C38 0.5724(8) 0.612(4) 0.397(3) 0.0032(4) Uiso d . 1 . C
C41 0.3309(8) 0.778(4) 0.399(3) 0.0032(4) Uiso d . 1 . C
C42 0.1697(8) 0.244(4) 0.904(3) 0.0032(4) Uiso d . 1 . C
C43 0.4190(8) 0.776(4) 0.897(3) 0.0032(4) Uiso d . 1 . C
C44 0.0820(8) 0.249(4) 0.394(3) 0.0032(4) Uiso d . 1 . C
C45 0.8302(9) 0.770(4) 0.410(3) 0.0032(4) Uiso d . 1 . C
C46 0.6690(8) 0.259(4) 0.911(3) 0.0032(4) Uiso d . 1 . C
C47 0.9174(8) 0.775(4) 0.897(3) 0.0032(4) Uiso d . 1 . C
C48 0.5820(8) 0.259(4) 0.399(3) 0.0032(4) Uiso d . 1 . C
C51 0.3307(8) 0.761(4) 0.088(3) 0.0032(4) Uiso d . 1 . C
C52 0.1696(8) 0.263(4) 0.582(3) 0.0032(4) Uiso d . 1 . C
C53 0.4192(8) 0.772(4) 0.578(3) 0.0032(4) Uiso d . 1 . C
C54 0.0805(8) 0.261(4) 0.077(3) 0.0032(4) Uiso d . 1 . C
C55 0.8320(8) 0.770(4) 0.092(3) 0.0032(4) Uiso d . 1 . C
C56 0.6672(8) 0.254(4) 0.591(3) 0.0032(4) Uiso d . 1 . C
C57 0.9199(8) 0.764(4) 0.579(3) 0.0032(4) Uiso d . 1 . C
C58 0.5803(9) 0.258(4) 0.083(3) 0.0032(4) Uiso d . 1 . C
C61 0.3206(8) 0.414(4) 0.096(3) 0.0032(4) Uiso d . 1 . C
C62 0.1787(8) 0.602(4) 0.595(3) 0.0032(4) Uiso d . 1 . C
C63 0.4287(8) 0.410(4) 0.594(3) 0.0032(4) Uiso d . 1 . C
C64 0.0723(8) 0.607(4) 0.101(3) 0.0032(4) Uiso d . 1 . C
C65 0.8226(8) 0.409(4) 0.087(3) 0.0032(4) Uiso d . 1 . C
C66 0.6781(8) 0.594(4) 0.582(3) 0.0032(4) Uiso d . 1 . C
C67 0.9279(8) 0.413(4) 0.601(3) 0.0032(4) Uiso d . 1 . C
C68 0.5734(8) 0.614(4) 0.083(3) 0.0032(4) Uiso d . 1 . C
O21 0.1257(8) 0.903(4) 0.247(3) 0.0076(8) Uiso d D 1 . O
O22 0.3730(8) 0.114(4) 0.754(3) 0.0076(8) Uiso d D 1 . O
O23 0.1249(7) 0.891(4) 0.752(3) 0.0076(8) Uiso d D 1 . O
O24 0.3771(8) 0.113(4) 0.240(3) 0.0076(8) Uiso d D 1 . O
O25 0.6258(8) 0.886(4) 0.241(3) 0.0076(8) Uiso d D 1 . O
O26 0.8738(8) 0.124(4) 0.733(3) 0.0076(8) Uiso d D 1 . O
O27 0.6228(7) 0.898(4) 0.743(3) 0.0076(8) Uiso d D 1 . O
O28 0.8758(8) 0.122(4) 0.252(3) 0.0076(8) Uiso d D 1 . O
O31 0.2396(8) 0.261(3) 0.208(3) 0.0082(10) Uiso d D 1 . O
O32 0.2619(8) 0.764(3) 0.708(3) 0.0082(10) Uiso d D 1 . O
O38 0.4898(7) 0.759(3) 0.274(3) 0.0082(10) Uiso d D 1 . O
O33 0.5123(8) 0.254(3) 0.778(3) 0.0082(10) Uiso d D 1 . O
O37 1.0117(8) 0.259(3) 0.711(3) 0.0082(10) Uiso d D 1 . O
O35 0.7391(7) 0.262(3) 0.273(3) 0.0082(10) Uiso d D 1 . O
O36 0.7600(8) 0.763(3) 0.771(3) 0.0082(10) Uiso d D 1 . O
O34 0.9903(7) 0.760(3) 0.212(3) 0.0082(10) Uiso d D 1 . O
O41 0.2408(7) 0.978(3) 0.959(3) 0.0083(10) Uiso d D 1 . O
O46 0.7423(7) 0.991(3) 0.535(3) 0.0083(10) Uiso d D 1 . O
O47 1.0085(8) 0.984(3) 0.457(3) 0.0083(10) Uiso d D 1 . O
O48 0.5086(7) 0.986(3) 0.031(3) 0.0083(10) Uiso d D 1 . O
O42 0.2586(7) 1.031(3) 0.458(3) 0.0083(10) Uiso d D 1 . O
O43 0.4921(7) 1.022(3) 0.536(3) 0.0083(10) Uiso d D 1 . O
O44 0.9921(7) 1.025(3) 0.954(3) 0.0083(10) Uiso d D 1 . O
O45 0.7571(7) 1.019(3) 0.036(3) 0.0083(10) Uiso d D 1 . O
H211 0.1151(9) 0.957(5) 0.335(3) 0.021(2) Uiso d D 1 . H
H212 0.3888(11) 0.086(6) 0.838(3) 0.021(2) Uiso d D 1 . H
H213 0.1365(10) 0.939(5) 0.841(3) 0.021(2) Uiso d D 1 . H
H214 0.3629(11) 0.087(6) 0.329(3) 0.021(2) Uiso d D 1 . H
H215 0.6096(10) 0.928(5) 0.318(3) 0.021(2) Uiso d D 1 . H
H216 0.8910(9) 0.139(5) 0.814(3) 0.021(2) Uiso d D 1 . H
H217 0.6390(10) 0.955(5) 0.813(3) 0.021(2) Uiso d D 1 . H
H218 0.8614(10) 0.066(5) 0.329(3) 0.021(2) Uiso d D 1 . H
H221 0.1122(11) 0.951(5) 0.163(3) 0.021(2) Uiso d D 1 . H
H222 0.3888(9) 0.135(5) 0.670(3) 0.021(2) Uiso d D 1 . H
H223 0.1432(9) 0.890(5) 0.675(3) 0.021(2) Uiso d D 1 . H
H224 0.3599(10) 0.133(6) 0.160(4) 0.021(2) Uiso d D 1 . H
H225 0.6129(10) 0.902(5) 0.146(3) 0.021(2) Uiso d D 1 . H
H226 0.8881(9) 0.115(5) 0.642(3) 0.021(2) Uiso d D 1 . H
H227 0.6356(9) 0.895(5) 0.648(3) 0.021(2) Uiso d D 1 . H
H228 0.8614(11) 0.119(6) 0.161(3) 0.021(2) Uiso d D 1 . H
H311 0.2538(9) 0.261(4) 0.117(3) 0.0225(15) Uiso d D 1 . H
H312 0.2470(9) 0.756(4) 0.618(3) 0.0225(15) Uiso d D 1 . H
H318 0.5108(7) 0.758(4) 0.337(3) 0.0225(15) Uiso d D 1 . H
H313 0.4975(9) 0.259(4) 0.867(3) 0.0225(15) Uiso d D 1 . H
H321 0.2325(10) 0.380(3) 0.218(4) 0.0225(15) Uiso d D 1 . H
H322 0.2701(9) 0.646(3) 0.720(4) 0.0225(15) Uiso d D 1 . H
H327 1.0124(11) 0.381(3) 0.738(4) 0.0225(15) Uiso d D 1 . H
H328 0.4837(10) 0.637(3) 0.267(5) 0.0225(15) Uiso d D 1 . H
H325 0.7383(10) 0.383(3) 0.245(4) 0.0225(15) Uiso d D 1 . H
H326 0.7629(10) 0.645(4) 0.737(4) 0.0225(15) Uiso d D 1 . H
H323 0.5161(13) 0.374(3) 0.753(5) 0.0225(15) Uiso d D 1 . H
H324 0.9846(11) 0.638(3) 0.222(5) 0.0225(15) Uiso d D 1 . H
H317 0.9976(8) 0.258(4) 0.618(3) 0.0225(15) Uiso d D 1 . H
H315 0.7591(8) 0.255(4) 0.340(3) 0.0225(15) Uiso d D 1 . H
H316 0.7406(8) 0.757(4) 0.842(3) 0.0225(15) Uiso d D 1 . H
H314 1.0097(8) 0.760(4) 0.141(4) 0.0225(15) Uiso d D 1 . H
H411 0.2203(9) 1.038(4) 0.921(5) 0.0251(14) Uiso d D 1 . H
H416 0.7219(9) 1.061(4) 0.557(4) 0.0251(14) Uiso d D 1 . H
H417 1.0111(11) 0.881(4) 0.396(4) 0.0251(14) Uiso d D 1 . H
H418 0.5112(10) 0.871(3) 0.071(4) 0.0251(14) Uiso d D 1 . H
H421 0.2402(11) 0.868(3) 0.906(5) 0.0251(14) Uiso d D 1 . H
H426 0.7371(10) 0.882(3) 0.582(4) 0.0251(14) Uiso d D 1 . H
H427 1.0268(9) 1.059(4) 0.418(4) 0.0251(14) Uiso d D 1 . H
H428 0.5294(10) 1.046(4) 0.067(5) 0.0251(14) Uiso d D 1 . H
H412 0.2795(9) 0.979(4) 0.415(4) 0.0251(14) Uiso d D 1 . H
H413 0.4694(8) 0.976(4) 0.565(4) 0.0251(14) Uiso d D 1 . H
H414 0.9709(9) 0.966(5) 0.924(5) 0.0251(14) Uiso d D 1 . H
H415 0.7780(9) 0.959(4) 0.069(5) 0.0251(14) Uiso d D 1 . H
H422 0.2570(10) 1.142(4) 0.407(4) 0.0251(14) Uiso d D 1 . H
H423 0.4916(10) 1.139(3) 0.578(4) 0.0251(14) Uiso d D 1 . H
H424 0.9912(10) 1.132(3) 0.897(4) 0.0251(14) Uiso d D 1 . H
H425 0.7600(11) 1.134(3) 0.079(5) 0.0251(14) Uiso d D 1 . H

loop_
_atom_type_symbol
_atom_type_description
_atom_type_scat_dispersion_real
_atom_type_scat_dispersion_imag
_atom_type_scat_source
Ba Ba 0.0000 0.0000 'International Tables Vol C Tables 4.2.6.8 and 6.1.1.4'
Fe Fe 0.0000 0.0000 'International Tables Vol C Tables 4.2.6.8 and 6.1.1.4'
N N 0.0000 0.0000 'International Tables Vol C Tables 4.2.6.8 and 6.1.1.4'
C C 0.0000 0.0000 'International Tables Vol C Tables 4.2.6.8 and 6.1.1.4'
O O 0.0000 0.0000 'International Tables Vol C Tables 4.2.6.8 and 6.1.1.4'
H H 0.0000 0.0000 'International Tables Vol C Tables 4.2.6.8 and 6.1.1.4'

loop_
_geom_angle_atom_site_label_1
_geom_angle_atom_site_label_2
_geom_angle_atom_site_label_3
_geom_angle_site_symmetry_1
_geom_angle_site_symmetry_3
_geom_angle
O21 Ba1 O41 . 1_554 120.8(8)
O21 Ba1 O42 . . 138.2(8)
O41 Ba1 O42 1_554 . 96.0(7)
O21 Ba1 O31 . 1_565 121.0(8)
O41 Ba1 O31 1_554 1_565 61.7(6)
O42 Ba1 O31 . 1_565 57.7(6)
O22 Ba2 O32 . 1_545 128.5(13)
O22 Ba2 O42 . 1_545 124.4(11)
O32 Ba2 O42 1_545 1_545 60.6(8)
O22 Ba2 O41 . 1_545 141.0(12)
O32 Ba2 O41 1_545 1_545 57.4(8)
O42 Ba2 O41 1_545 1_545 93.0(10)
O23 Ba3 O44 . 1_455 139.3(11)
O23 Ba3 O37 . 1_465 125.2(12)
O44 Ba3 O37 1_455 1_465 58.9(8)
O23 Ba3 O47 . 1_455 122.8(10)
O44 Ba3 O47 1_455 1_455 95.7(9)
O37 Ba3 O47 1_465 1_455 62.1(7)
O24 Ba4 O38 . 1_545 126.8(13)
O24 Ba4 O48 . 1_545 139.9(12)
O38 Ba4 O48 1_545 1_545 55.4(7)
O24 Ba4 O43 . 1_545 124.9(11)
O38 Ba4 O43 1_545 1_545 59.8(7)
O48 Ba4 O43 1_545 1_545 92.0(9)
O45 Ba5 O35 . 1_565 60.2(8)
O45 Ba5 O25 . . 140.8(11)
O35 Ba5 O25 1_565 . 129.5(11)
O45 Ba5 O46 . . 96.4(9)
O35 Ba5 O46 1_565 . 63.4(8)
O25 Ba5 O46 . . 122.3(10)
O26 Ba6 O36 . 1_545 131.8(12)
O26 Ba6 O46 . 1_545 141.5(11)
O36 Ba6 O46 1_545 1_545 55.8(8)
O27 Ba7 O33 . 1_565 127.8(13)
O27 Ba7 O43 . . 141.3(11)
O33 Ba7 O43 1_565 . 60.3(8)
O27 Ba7 O48 . 1_556 122.1(11)
O33 Ba7 O48 1_565 1_556 62.9(7)
O43 Ba7 O48 . 1_556 95.9(10)
O28 Ba8 O34 . 1_545 129.1(13)
O28 Ba8 O47 . 1_545 140.1(11)
O34 Ba8 O47 1_545 1_545 56.4(8)
O28 Ba8 O44 . 1_544 124.6(12)
O34 Ba8 O44 1_545 1_544 60.4(7)
O47 Ba8 O44 1_545 1_544 93.4(10)
N11 Fe1 C21 . . 177.9(13)
N11 Fe1 C51 . . 95.0(12)
C21 Fe1 C51 . . 83.0(12)
N11 Fe1 C61 . . 97.4(12)
C21 Fe1 C61 . . 82.0(12)
C51 Fe1 C61 . . 88.4(12)
N11 Fe1 C41 . . 96.4(13)
C21 Fe1 C41 . . 84.2(11)
C51 Fe1 C41 . . 88.4(12)
C61 Fe1 C41 . . 166.1(15)
N11 Fe1 C31 . . 92.6(11)
C21 Fe1 C31 . . 89.4(11)
C51 Fe1 C31 . . 172.0(15)
C61 Fe1 C31 . . 88.2(12)
C41 Fe1 C31 . . 93.1(11)
N12 Fe2 C42 . . 93.9(11)
N12 Fe2 C52 . . 93.4(11)
C42 Fe2 C52 . . 95.2(11)
N12 Fe2 C32 . . 93.2(10)
C42 Fe2 C32 . . 90.3(10)
C52 Fe2 C32 . . 171.2(12)
N12 Fe2 C22 . . 176.0(12)
C42 Fe2 C22 . . 85.6(12)
C52 Fe2 C22 . . 82.7(11)
C32 Fe2 C22 . . 90.8(11)
N13 Fe3 C43 . . 95.2(11)
N13 Fe3 C53 . . 99.9(12)
C43 Fe3 C53 . . 91.5(11)
N13 Fe3 C63 . . 97.7(12)
C43 Fe3 C63 . . 166.6(15)
C53 Fe3 C63 . . 89.9(11)
N14 Fe4 C44 . . 92.3(12)
N14 Fe4 C24 . . 174.6(13)
C44 Fe4 C24 . . 82.7(11)
N14 Fe4 C64 . . 95.6(11)
C44 Fe4 C64 . . 172.1(15)
C24 Fe4 C64 . . 89.4(11)
N14 Fe4 C54 . . 94.0(11)
C44 Fe4 C54 . . 93.2(11)
C24 Fe4 C54 . . 84.4(11)
C64 Fe4 C54 . . 87.2(10)
N14 Fe4 C34 . . 93.6(11)
C44 Fe4 C34 . . 89.3(10)
C24 Fe4 C34 . . 88.3(11)
C64 Fe4 C34 . . 89.2(10)
C54 Fe4 C34 . . 171.9(13)
N15 Fe5 C35 . . 95.1(11)
N15 Fe5 C55 . . 98.1(12)
C35 Fe5 C55 . . 165.7(15)
N15 Fe5 C45 . . 98.1(13)
C35 Fe5 C45 . . 93.5(11)
C55 Fe5 C45 . . 90.0(12)
N15 Fe5 C25 . . 175.6(13)
C35 Fe5 C25 . . 89.3(11)
C55 Fe5 C25 . . 77.5(11)
C45 Fe5 C25 . . 82.2(11)
N16 Fe6 C36 . . 96.6(11)
N16 Fe6 C66 . . 97.8(11)
C36 Fe6 C66 . . 89.6(11)
N16 Fe6 C56 . . 93.7(12)
C36 Fe6 C56 . . 169.6(14)
C66 Fe6 C56 . . 87.5(10)
N16 Fe6 C26 . . 175.4(13)
C36 Fe6 C26 . . 88.0(11)
C66 Fe6 C26 . . 82.6(11)
C56 Fe6 C26 . . 81.7(11)
N16 Fe6 C46 . . 94.1(11)
C36 Fe6 C46 . . 90.4(10)
C66 Fe6 C46 . . 168.0(14)
C56 Fe6 C46 . . 90.4(11)
C26 Fe6 C46 . . 85.4(11)
N17 Fe7 C37 . . 97.4(11)
N17 Fe7 C67 . . 96.3(12)
C37 Fe7 C67 . . 91.0(11)
N17 Fe7 C27 . . 173.5(13)
C37 Fe7 C27 . . 87.4(12)
C67 Fe7 C27 . . 88.1(12)
N17 Fe7 C47 . . 93.5(11)
C37 Fe7 C47 . . 90.9(10)
C67 Fe7 C47 . . 169.6(14)
C27 Fe7 C47 . . 81.8(11)
N18 Fe8 C48 . . 95.8(12)
N18 Fe8 C38 . . 95.6(12)
C48 Fe8 C38 . . 91.1(11)
N18 Fe8 C58 . . 97.6(12)
C48 Fe8 C58 . . 90.9(12)
C38 Fe8 C58 . . 166.4(15)
N18 Fe8 C68 . . 94.3(11)
C48 Fe8 C68 . . 169.9(14)
C38 Fe8 C68 . . 87.9(11)
C58 Fe8 C68 . . 87.8(11)
N18 Fe8 C28 . . 177.0(14)
C48 Fe8 C28 . . 82.8(12)
C38 Fe8 C28 . . 87.1(12)
C58 Fe8 C28 . . 79.9(12)
C68 Fe8 C28 . . 87.2(11)
O1 N11 Fe1 . . 169.8(19)
O2 N12 Fe2 . . 170.2(17)
O3 N13 Fe3 . . 172.4(18)
O4 N14 Fe4 . . 173.8(18)
O5 N15 Fe5 . . 173.6(19)
O6 N16 Fe6 . . 172.9(18)
O7 N17 Fe7 . . 172.4(18)
O8 N18 Fe8 . . 176.0(18)
N21 C21 Fe1 . . 169.8(18)
N22 C22 Fe2 . . 172.(2)
N24 C24 Fe4 . . 169.7(16)
N25 C25 Fe5 . . 171.2(15)
N26 C26 Fe6 . . 168.2(17)
N27 C27 Fe7 . . 172.2(17)
N28 C28 Fe8 . . 177.7(18)
N31 C31 Fe1 . . 176.4(19)
N32 C32 Fe2 . . 174.4(18)
N34 C34 Fe4 . . 174.7(15)
N35 C35 Fe5 . . 170.9(18)
N36 C36 Fe6 . . 177.(2)
N37 C37 Fe7 . . 178.(2)
N38 C38 Fe8 . . 177.(2)
N41 C41 Fe1 . . 171.4(18)
N42 C42 Fe2 . . 177.(2)
N43 C43 Fe3 . . 172.(2)
N44 C44 Fe4 . . 177.(2)
N45 C45 Fe5 . . 176.(2)
N46 C46 Fe6 . . 176.(2)
N47 C47 Fe7 . . 172.0(19)
N48 C48 Fe8 . . 173.(2)
N51 C51 Fe1 . . 178.(2)
N52 C52 Fe2 . . 172.3(19)
N53 C53 Fe3 . . 180.(3)
N54 C54 Fe4 . . 177.(2)
N55 C55 Fe5 . . 176.(2)
N56 C56 Fe6 . . 173.(2)
N58 C58 Fe8 . . 172.7(19)
N61 C61 Fe1 . . 174.(2)
N63 C63 Fe3 . . 170.(2)
N64 C64 Fe4 . . 174.8(19)
N66 C66 Fe6 . . 172.4(17)
N67 C67 Fe7 . . 172.(2)
N68 C68 Fe8 . . 176.(2)
Ba1 O21 H211 . . 114.(2)
Ba1 O21 H221 . . 121.(3)
H211 O21 H221 . . 102.5(10)
Ba2 O22 H212 . . 127.(2)
Ba2 O22 H222 . . 129.(2)
H212 O22 H222 . . 103.2(11)
Ba3 O23 H213 . . 115.(2)
Ba3 O23 H223 . . 135.(2)
H213 O23 H223 . . 103.6(10)
Ba4 O24 H214 . . 122.(2)
Ba4 O24 H224 . . 134.(2)
H214 O24 H224 . . 103.4(10)
Ba5 O25 H215 . . 126.(3)
Ba5 O25 H225 . . 119.(2)
H215 O25 H225 . . 103.0(10)
Ba6 O26 H216 . . 131.8(19)
Ba6 O26 H226 . . 124.6(19)
H216 O26 H226 . . 103.2(10)
Ba7 O27 H217 . . 125.(2)
Ba7 O27 H227 . . 120.(2)
H217 O27 H227 . . 103.4(10)
Ba8 O28 H218 . . 122.(3)
Ba8 O28 H228 . . 123.(3)
H218 O28 H228 . . 103.8(11)
O42 O31 Ba1 1_545 1_545 60.2(7)
O42 O31 O41 1_545 1_544 95.3(7)
Ba1 O31 O41 1_545 1_544 58.2(6)
O42 O31 H311 1_545 . 118.8(19)
Ba1 O31 H311 1_545 . 111.2(19)
O41 O31 H311 1_544 . 53.5(19)
O42 O31 H321 1_545 . 126.(2)
Ba1 O31 H321 1_545 . 133.(2)
O41 O31 H321 1_544 . 138.(2)
H311 O31 H321 . . 103.3(10)
O41 O32 Ba2 . 1_565 64.7(8)
O41 O32 O42 . . 98.7(7)
Ba2 O32 O42 1_565 . 62.8(8)
O41 O32 H312 . . 119.7(19)
Ba2 O32 H312 1_565 . 118.(2)
O42 O32 H312 . . 55.5(19)
O41 O32 H322 . . 123.(2)
Ba2 O32 H322 1_565 . 127.(2)
O42 O32 H322 . . 138.(2)
H312 O32 H322 . . 102.6(10)
O41 O32 H421 . . 13.4(9)
Ba2 O32 H421 1_565 . 77.6(12)
O42 O32 H421 . . 108.9(11)
H312 O32 H421 . . 118.(2)
H322 O32 H421 . . 113.(2)
O48 O38 Ba4 . 1_565 63.5(7)
O48 O38 O43 . . 98.1(7)
Ba4 O38 O43 1_565 . 61.4(7)
O48 O38 H318 . . 103.(2)
Ba4 O38 H318 1_565 . 119.7(18)
O43 O38 H318 . . 63.9(17)
O48 O38 H328 . . 128.(2)
Ba4 O38 H328 1_565 . 133.(2)
O43 O38 H328 . . 134.(2)
H318 O38 H328 . . 103.2(10)
O48 O38 H418 . . 15.2(7)
Ba4 O38 H418 1_565 . 78.2(10)
O43 O38 H418 . . 110.0(10)
H318 O38 H418 . . 99.(2)
H328 O38 H418 . . 115.(3)
Ba7 O33 O43 1_545 1_545 61.5(8)
Ba7 O33 O48 1_545 1_546 61.5(8)
O43 O33 O48 1_545 1_546 95.7(7)
Ba7 O33 H313 1_545 . 115.(2)
O43 O33 H313 1_545 . 118.(2)
O48 O33 H313 1_546 . 53.7(19)
Ba7 O33 H323 1_545 . 136.(3)
O43 O33 H323 1_545 . 118.(3)
O48 O33 H323 1_546 . 146.(3)
H313 O33 H323 . . 103.2(10)
O44 O37 Ba3 1_545 1_645 60.3(8)
O44 O37 O47 1_545 1_545 95.1(7)
Ba3 O37 O47 1_645 1_545 59.8(7)
O44 O37 H327 1_545 . 116.(2)
Ba3 O37 H327 1_645 . 143.(2)
O47 O37 H327 1_545 . 148.(2)
O44 O37 H317 1_545 . 118.(2)
Ba3 O37 H317 1_645 . 110.7(18)
O47 O37 H317 1_545 . 51.2(17)
H327 O37 H317 . . 102.8(10)
Ba5 O35 O45 1_545 1_545 59.7(7)
Ba5 O35 O46 1_545 1_545 61.0(8)
O45 O35 O46 1_545 1_545 94.6(7)
Ba5 O35 H325 1_545 . 142.(2)
O45 O35 H325 1_545 . 117.(2)
O46 O35 H325 1_545 . 147.(2)
Ba5 O35 H315 1_545 . 114.3(19)
O45 O35 H315 1_545 . 102.(2)
O46 O35 H315 1_545 . 58.5(18)
H325 O35 H315 . . 103.5(11)
O46 O36 Ba6 . 1_565 63.2(8)
O46 O36 O45 . 1_556 98.3(7)
Ba6 O36 O45 1_565 1_556 63.8(7)
O46 O36 H326 . . 114.(2)
Ba6 O36 H326 1_565 . 134.(2)
O45 O36 H326 1_556 . 148.(2)
O46 O36 H316 . . 109.(2)
Ba6 O36 H316 1_565 . 122.0(19)
O45 O36 H316 1_556 . 61.0(18)
H326 O36 H316 . . 103.4(11)
O46 O36 H426 . . 15.3(8)
Ba6 O36 H426 1_565 . 78.5(11)
O45 O36 H426 1_556 . 107.6(11)
H326 O36 H426 . . 103.(3)
H316 O36 H426 . . 102.(2)
O47 O34 Ba8 . 1_565 62.8(8)
O47 O34 O44 . 1_554 98.1(7)
Ba8 O34 O44 1_565 1_554 61.6(8)
O47 O34 H324 . . 125.(3)
Ba8 O34 H324 1_565 . 133.(2)
O44 O34 H324 1_554 . 136.(3)
O47 O34 H314 . . 108.(2)
Ba8 O34 H314 1_565 . 119.(2)
O44 O34 H314 1_554 . 60.4(19)
H324 O34 H314 . . 103.2(10)
O47 O34 H417 . . 12.3(10)
Ba8 O34 H417 1_565 . 75.1(12)
O44 O34 H417 1_554 . 105.6(11)
H324 O34 H417 . . 118.(3)
H314 O34 H417 . . 103.(2)
O32 O41 Ba1 . 1_556 134.8(8)
O32 O41 Ba2 . 1_565 57.9(8)
Ba1 O41 Ba2 1_556 1_565 158.7(9)
O32 O41 O31 . 1_566 162.6(9)
Ba1 O41 O31 1_556 1_566 60.2(6)
Ba2 O41 O31 1_565 1_566 105.0(8)
O32 O41 H411 . . 104.(2)
Ba1 O41 H411 1_556 . 88.(3)
Ba2 O41 H411 1_565 . 107.(3)
O31 O41 H411 1_566 . 84.(2)
O32 O41 H421 . . 30.(3)
Ba1 O41 H421 1_556 . 105.(3)
Ba2 O41 H421 1_565 . 87.(3)
O31 O41 H421 1_566 . 164.(3)
H411 O41 H421 . . 103.5(10)
O36 O46 Ba6 . 1_565 61.0(8)
O36 O46 Ba5 . . 132.4(10)
Ba6 O46 Ba5 1_565 . 158.7(9)
O36 O46 O35 . 1_565 168.1(10)
Ba6 O46 O35 1_565 1_565 108.6(8)
Ba5 O46 O35 . 1_565 55.7(7)
O36 O46 H416 . . 113.(2)
Ba6 O46 H416 1_565 . 112.(3)
Ba5 O46 H416 . . 80.(3)
O35 O46 H416 1_565 . 75.0(18)
O36 O46 H426 . . 35.(2)
Ba6 O46 H426 1_565 . 96.(3)
Ba5 O46 H426 . . 99.(3)
O35 O46 H426 1_565 . 155.(3)
H416 O46 H426 . . 103.7(10)
O34 O47 Ba3 . 1_655 132.4(9)
O34 O47 Ba8 . 1_565 60.8(8)
Ba3 O47 Ba8 1_655 1_565 159.8(10)
O34 O47 O37 . 1_565 167.3(10)
Ba3 O47 O37 1_655 1_565 58.1(7)
Ba8 O47 O37 1_565 1_565 107.1(8)
O34 O47 H417 . . 26.(3)
Ba3 O47 H417 1_655 . 107.(3)
Ba8 O47 H417 1_565 . 87.(3)
O37 O47 H417 1_565 . 165.(3)
O34 O47 H427 . . 105.7(19)
Ba3 O47 H427 1_655 . 91.(2)
Ba8 O47 H427 1_565 . 100.(3)
O37 O47 H427 1_565 . 79.4(19)
H417 O47 H427 . . 103.0(10)
O38 O48 Ba7 . 1_554 133.9(9)
O38 O48 O33 . 1_564 167.7(10)
Ba7 O48 O33 1_554 1_564 55.5(7)
O38 O48 Ba4 . 1_565 61.1(8)
Ba7 O48 Ba4 1_554 1_565 159.0(10)
O33 O48 Ba4 1_564 1_565 107.7(8)
O38 O48 H418 . . 35.(2)
Ba7 O48 H418 1_554 . 99.(2)
O33 O48 H418 1_564 . 153.(2)
Ba4 O48 H418 1_565 . 96.(2)
O38 O48 H428 . . 105.(2)
Ba7 O48 H428 1_554 . 84.(3)
O33 O48 H428 1_564 . 83.(2)
Ba4 O48 H428 1_565 . 108.(3)
H418 O48 H428 . . 103.4(10)
O31 O42 Ba1 1_565 . 62.2(7)
O31 O42 O32 1_565 . 167.3(11)
Ba1 O42 O32 . . 106.2(8)
O31 O42 Ba2 1_565 1_565 133.7(10)
Ba1 O42 Ba2 . 1_565 160.5(9)
O32 O42 Ba2 . 1_565 56.6(7)
O31 O42 H412 1_565 . 99.9(19)
Ba1 O42 H412 . . 104.(3)
O32 O42 H412 . . 87.7(18)
Ba2 O42 H412 1_565 . 85.(3)
O31 O42 H422 1_565 . 26.(3)
Ba1 O42 H422 . . 86.(3)
O32 O42 H422 . . 161.(3)
Ba2 O42 H422 1_565 . 108.(3)
H412 O42 H422 . . 104.1(10)
O33 O43 Ba7 1_565 . 58.3(8)
O33 O43 O38 1_565 . 166.0(9)
Ba7 O43 O38 . . 110.1(8)
O33 O43 Ba4 1_565 1_565 130.3(9)
Ba7 O43 Ba4 . 1_565 163.3(10)
O38 O43 Ba4 . 1_565 58.8(7)
O33 O43 H413 1_565 . 106.(2)
Ba7 O43 H413 . . 116.(2)
O38 O43 H413 . . 86.(2)
Ba4 O43 H413 1_565 . 78.(2)
O33 O43 H423 1_565 . 32.(2)
Ba7 O43 H423 . . 89.(3)
O38 O43 H423 . . 153.(3)
Ba4 O43 H423 1_565 . 98.(3)
H413 O43 H423 . . 102.8(10)
O37 O44 Ba3 1_565 1_655 60.8(8)
O37 O44 O34 1_565 1_556 166.2(10)
Ba3 O44 O34 1_655 1_556 107.6(9)
O37 O44 Ba8 1_565 1_566 131.4(9)
Ba3 O44 Ba8 1_655 1_566 161.9(11)
O34 O44 Ba8 1_556 1_566 58.0(7)
O37 O44 H414 1_565 . 108.(2)
Ba3 O44 H414 1_655 . 110.(3)
O34 O44 H414 1_556 . 82.(2)
Ba8 O44 H414 1_566 . 81.(3)
O37 O44 H424 1_565 . 25.(2)
Ba3 O44 H424 1_655 . 86.(2)
O34 O44 H424 1_556 . 163.(2)
Ba8 O44 H424 1_566 . 107.(2)
H414 O44 H424 . . 103.7(10)
Ba5 O45 O35 . 1_565 60.1(8)
Ba5 O45 O36 . 1_554 112.0(8)
O35 O45 O36 1_565 1_554 168.1(9)
Ba5 O45 H415 . . 110.(3)
O35 O45 H415 1_565 . 108.(2)
O36 O45 H415 1_554 . 83.(2)
Ba5 O45 H425 . . 92.(3)
O35 O45 H425 1_565 . 32.(3)
O36 O45 H425 1_554 . 152.(3)
H415 O45 H425 . . 103.7(10)

loop_
_geom_bond_atom_site_label_1
_geom_bond_atom_site_label_2
_geom_bond_site_symmetry_2
_geom_bond_distance
_geom_bond_publ_flag
Ba1 O21 . 2.86(3) ?
Ba1 O41 1_554 2.96(3) ?
Ba1 O42 . 2.97(3) ?
Ba1 O31 1_565 3.03(2) ?
Ba2 O22 . 2.69(4) ?
Ba2 O32 1_545 2.87(4) ?
Ba2 O42 1_545 3.06(4) ?
Ba2 O41 1_545 3.06(4) ?
Ba3 O23 . 2.88(4) ?
Ba3 O44 1_455 2.92(4) ?
Ba3 O37 1_465 2.94(3) ?
Ba3 O47 1_455 2.99(4) ?
Ba4 O24 . 2.66(4) ?
Ba4 O38 1_545 3.02(3) ?
Ba4 O48 1_545 3.09(4) ?
Ba4 O43 1_545 3.10(4) ?
Ba5 O45 . 2.85(3) ?
Ba5 O35 1_565 2.86(3) ?
Ba5 O25 . 2.87(4) ?
Ba5 O46 . 3.02(4) ?
Ba6 O26 . 2.68(4) ?
Ba6 O36 1_545 2.94(3) ?
Ba6 O46 1_545 3.00(4) ?
Ba7 O27 . 2.79(4) ?
Ba7 O33 1_565 2.80(3) ?
Ba7 O43 . 2.89(4) ?
Ba7 O48 1_556 2.98(4) ?
Ba8 O28 . 2.77(4) ?
Ba8 O34 1_545 2.96(3) ?
Ba8 O47 1_545 3.02(4) ?
Ba8 O44 1_544 3.07(4) ?
Fe1 N11 . 1.67(3) ?
Fe1 C21 . 1.90(3) ?
Fe1 C51 . 1.93(3) ?
Fe1 C61 . 1.94(3) ?
Fe1 C41 . 1.95(3) ?
Fe1 C31 . 1.96(3) ?
Fe2 N12 . 1.70(2) ?
Fe2 C42 . 1.88(3) ?
Fe2 C52 . 1.92(3) ?
Fe2 C32 . 1.94(3) ?
Fe2 C22 . 1.95(4) ?
Fe3 N13 . 1.68(3) ?
Fe3 C43 . 1.90(3) ?
Fe3 C53 . 1.98(3) ?
Fe3 C63 . 2.00(3) ?
Fe4 N14 . 1.70(3) ?
Fe4 C44 . 1.84(3) ?
Fe4 C24 . 1.85(3) ?
Fe4 C64 . 1.95(3) ?
Fe4 C54 . 1.96(3) ?
Fe4 C34 . 1.97(3) ?
Fe5 N15 . 1.62(3) ?
Fe5 C35 . 1.92(3) ?
Fe5 C55 . 1.95(3) ?
Fe5 C45 . 1.96(3) ?
Fe5 C25 . 1.99(3) ?
Fe6 N16 . 1.74(3) ?
Fe6 C36 . 1.89(3) ?
Fe6 C66 . 1.90(3) ?
Fe6 C56 . 1.93(3) ?
Fe6 C26 . 1.96(3) ?
Fe6 C46 . 1.99(3) ?
Fe7 N17 . 1.74(3) ?
Fe7 C37 . 1.85(3) ?
Fe7 C67 . 1.88(3) ?
Fe7 C27 . 1.92(3) ?
Fe7 C47 . 1.94(3) ?
Fe8 N18 . 1.60(3) ?
Fe8 C48 . 1.90(3) ?
Fe8 C38 . 1.94(3) ?
Fe8 C58 . 1.96(3) ?
Fe8 C68 . 2.00(3) ?
Fe8 C28 . 2.00(3) ?
O1 N11 . 1.16(3) ?
O2 N12 . 1.17(3) ?
O3 N13 . 1.15(3) ?
O4 N14 . 1.17(3) ?
O5 N15 . 1.19(3) ?
O6 N16 . 1.06(3) ?
O7 N17 . 1.09(2) ?
O8 N18 . 1.18(3) ?
N21 C21 . 1.26(3) ?
N22 C22 . 1.11(3) ?
N23 C23 . 1.14(2) ?
N24 C24 . 1.23(3) ?
N25 C25 . 1.25(3) ?
N26 C26 . 1.14(2) ?
N27 C27 . 1.18(3) ?
N28 C28 . 1.17(3) ?
N31 C31 . 1.12(2) ?
N32 C32 . 1.16(2) ?
N33 C33 . 1.15(2) ?
N34 C34 . 1.15(2) ?
N35 C35 . 1.15(2) ?
N36 C36 . 1.22(2) ?
N37 C37 . 1.20(2) ?
N38 C38 . 1.20(3) ?
N41 C41 . 1.15(2) ?
N42 C42 . 1.13(2) ?
N43 C43 . 1.17(3) ?
N44 C44 . 1.25(2) ?
N45 C45 . 1.12(3) ?
N46 C46 . 1.13(2) ?
N47 C47 . 1.20(3) ?
N48 C48 . 1.22(3) ?
N51 C51 . 1.24(3) ?
N52 C52 . 1.23(2) ?
N53 C53 . 1.08(2) ?
N54 C54 . 1.16(2) ?
N55 C55 . 1.24(3) ?
N56 C56 . 1.23(3) ?
N57 C57 . 1.15(2) ?
N58 C58 . 1.20(3) ?
N61 C61 . 1.18(3) ?
N62 C62 . 1.23(3) ?
N63 C63 . 1.15(3) ?
N64 C64 . 1.23(2) ?
N65 C65 . 1.13(3) ?
N66 C66 . 1.22(2) ?
N67 C67 . 1.22(3) ?
N68 C68 . 1.10(2) ?
O21 H211 . 0.965(6) ?
O21 H221 . 0.967(6) ?
O22 H212 . 0.965(6) ?
O22 H222 . 0.964(6) ?
O23 H213 . 0.964(6) ?
O23 H223 . 0.963(6) ?
O24 H214 . 0.963(6) ?
O24 H224 . 0.964(6) ?
O25 H215 . 0.964(6) ?
O25 H225 . 0.965(6) ?
O26 H216 . 0.965(7) ?
O26 H226 . 0.963(6) ?
O27 H217 . 0.964(7) ?
O27 H227 . 0.964(6) ?
O28 H218 . 0.963(6) ?
O28 H228 . 0.964(6) ?
O31 O42 1_545 2.89(3) ?
O31 Ba1 1_545 3.03(2) ?
O31 O41 1_544 3.07(2) ?
O31 H311 . 0.964(6) ?
O31 H321 . 0.963(6) ?
O32 O41 . 2.85(2) ?
O32 Ba2 1_565 2.87(4) ?
O32 O42 . 3.00(2) ?
O32 H312 . 0.965(6) ?
O32 H322 . 0.965(6) ?
O32 H421 . 2.08(4) ?
O38 O48 . 2.84(3) ?
O38 Ba4 1_565 3.02(3) ?
O38 O43 . 3.05(3) ?
O38 H318 . 0.965(7) ?
O38 H328 . 0.963(6) ?
O38 H418 . 2.13(3) ?
O33 Ba7 1_545 2.80(3) ?
O33 O43 1_545 2.86(3) ?
O33 O48 1_546 3.02(3) ?
O33 H313 . 0.965(6) ?
O33 H323 . 0.963(6) ?
O37 O44 1_545 2.88(3) ?
O37 Ba3 1_645 2.94(3) ?
O37 O47 1_545 3.06(2) ?
O37 H327 . 0.964(6) ?
O37 H317 . 0.965(6) ?
O35 Ba5 1_545 2.86(3) ?
O35 O45 1_545 2.86(3) ?
O35 O46 1_545 3.09(3) ?
O35 H325 . 0.963(6) ?
O35 H315 . 0.963(7) ?
O36 O46 . 2.78(3) ?
O36 Ba6 1_565 2.94(3) ?
O36 O45 1_556 3.04(2) ?
O36 H326 . 0.964(6) ?
O36 H316 . 0.963(6) ?
O36 H426 . 2.07(4) ?
O34 O47 . 2.83(3) ?
O34 Ba8 1_565 2.96(3) ?
O34 O44 1_554 3.04(3) ?
O34 H324 . 0.964(6) ?
O34 H314 . 0.964(6) ?
O34 H417 . 2.01(4) ?
O41 Ba1 1_556 2.96(3) ?
O41 Ba2 1_565 3.06(4) ?
O41 O31 1_566 3.07(2) ?
O41 H411 . 0.964(7) ?
O41 H421 . 0.962(6) ?
O46 Ba6 1_565 3.00(4) ?
O46 O35 1_565 3.09(3) ?
O46 H416 . 0.964(7) ?
O46 H426 . 0.961(6) ?
O47 Ba3 1_655 2.99(4) ?
O47 Ba8 1_565 3.02(4) ?
O47 O37 1_565 3.06(2) ?
O47 H417 . 0.965(6) ?
O47 H427 . 0.964(7) ?
O48 Ba7 1_554 2.98(4) ?
O48 O33 1_564 3.02(3) ?
O48 Ba4 1_565 3.09(4) ?
O48 H418 . 0.962(6) ?
O48 H428 . 0.963(6) ?
O42 O31 1_565 2.89(3) ?
O42 Ba2 1_565 3.06(4) ?
O42 H412 . 0.963(7) ?
O42 H422 . 0.961(6) ?
O43 O33 1_565 2.86(3) ?
O43 Ba4 1_565 3.10(4) ?
O43 H413 . 0.964(7) ?
O43 H423 . 0.966(6) ?
O44 O37 1_565 2.88(3) ?
O44 Ba3 1_655 2.92(4) ?
O44 O34 1_556 3.04(3) ?
O44 Ba8 1_566 3.07(4) ?
O44 H414 . 0.963(7) ?
O44 H424 . 0.961(6) ?
O45 O35 1_565 2.86(3) ?
O45 O36 1_554 3.04(2) ?
O45 H415 . 0.963(7) ?
O45 H425 . 0.962(6) ?

loop_
_geom_hbond_atom_site_label_D
_geom_hbond_atom_site_label_H
_geom_hbond_atom_site_label_A
_geom_hbond_site_symmetry_A
_geom_hbond_distance_DH
_geom_hbond_distance_HA
_geom_hbond_distance_DA
_geom_hbond_angle_DHA
_geom_hbond_publ_flag
O21 H211 N44 1_565 0.965(6) 2.27(3) 3.21(3) 163(3) yes
O21 H211 N34 1_555 0.965(6) 3.03(3) 3.49(3) 111(3) yes
O21 H221 N54 1_565 0.967(6) 2.61(3) 3.55(3) 164(3) yes
O21 H221 N64 1_555 0.967(6) 2.81(3) 3.36(3) 117(3) yes
O22 H212 N43 1_545 0.965(6) 2.51(3) 3.39(3) 152(3) yes
O22 H212 N33 1_555 0.965(6) 2.85(3) 3.53(3) 128(3) yes
O22 H222 N53 1_545 0.964(6) 2.87(3) 3.51(3) 124(3) yes
O22 H222 N63 1_555 0.964(6) 2.58(3) 3.49(3) 157(3) yes
O23 H213 N42 1_565 0.964(6) 2.34(3) 3.26(3) 158(3) yes
O23 H213 N32 1_555 0.964(6) 2.90(3) 3.42(3) 115(3) yes
O23 H223 N52 1_565 0.963(6) 2.87(3) 3.60(3) 133(3) yes
O23 H223 N62 1_555 0.963(6) 2.50(3) 3.38(3) 151(3) yes
O24 H214 N41 1_545 0.963(6) 2.51(3) 3.38(3) 151(3) yes
O24 H214 N31 1_555 0.963(6) 2.78(3) 3.47(3) 128(3) yes
O24 H224 N51 1_545 0.964(6) 2.80(3) 3.43(3) 124(3) yes
O24 H224 N61 1_555 0.964(6) 2.61(3) 3.51(3) 157(3) yes
O25 H215 N48 1_565 0.964(6) 2.65(3) 3.56(3) 158(3) yes
O25 H215 N38 1_555 0.964(6) 2.70(3) 3.35(3) 125(3) yes
O25 H225 N58 1_565 0.965(6) 2.56(3) 3.36(3) 140(3) yes
O25 H225 N68 1_555 0.965(6) 2.55(3) 3.30(3) 134(3) yes
O26 H216 N47 1_545 0.965(7) 2.76(3) 3.43(3) 128(3) yes
O26 H216 N37 1_555 0.965(7) 2.62(3) 3.51(3) 154(3) yes
O26 H226 N57 1_545 0.963(6) 2.69(3) 3.47(3) 138(3) yes
O26 H226 N67 1_555 0.963(6) 2.63(3) 3.39(3) 136(3) yes
O27 H217 N46 1_565 0.964(7) 2.63(3) 3.57(3) 167(3) yes
O27 H217 N36 1_555 0.964(7) 2.85(3) 3.37(3) 115(3) yes
O27 H227 N56 1_565 0.964(7) 2.58(3) 3.30(3) 132(3) yes
O27 H227 N66 1_555 0.964(6) 2.68(3) 3.49(3) 143(3) yes
O28 H218 N45 1_545 0.963(6) 2.51(3) 3.46(3) 168(3) yes
O28 H218 N35 1_555 0.963(6) 2.95(3) 3.44(3) 113(3) yes
O28 H228 N55 1_545 0.964(6) 2.66(3) 3.43(3) 137(3) yes
O28 H228 N65 1_555 0.964(6) 2.63(3) 3.45(3) 143(3) yes
O31 H321 N21 1_555 0.963(6) 2.24(3) 3.08(3) 146(3) yes
O31 H311 N61 1_555 0.964(6) 2.40(3) 3.24(3) 146(3) yes
O31 H321 O4 1_555 0.963(6) 2.98(3) 3.55(3) 119(3) yes
O32 H322 N22 1_555 0.965(6) 2.38(3) 3.19(3) 141(3) yes
O32 H312 N62 1_555 0.965(6) 2.48(3) 3.33(3) 148(3) yes
O32 H322 O3 1_555 0.965(6) 2.92(3) 3.56(3) 125(3) yes
O33 H323 N23 1_555 0.963(6) 2.28(3) 3.18(3) 155(3) yes
O33 H313 N33 1_555 0.965(6) 2.58(3) 3.45(3) 150(3) yes
O33 H323 O6 1_555 0.963(6) 3.10(3) 3.58(3) 113(3) yes
O34 H324 N24 1_655 0.964(6) 2.20(3) 3.08(3) 151(3) yes
O34 H314 N64 1_655 0.964(7) 2.37(3) 3.31(3) 166(3) yes
O34 H324 O5 1_555 0.964(6) 3.04(3) 3.57(3) 116(3) yes
O35 H325 N25 1_555 0.963(6) 2.17(3) 3.10(3) 162(3) yes
O35 H315 N35 1_555 0.963(7) 2.49(3) 3.43(3) 165(3) yes
O35 H325 O8 1_555 0.963(6) 3.25(3) 3.61(3) 105(3) yes
O36 H326 N26 1_555 0.964(6) 2.30(3) 3.18(3) 152(3) yes
O36 H316 N36 1_555 0.963(6) 2.50(3) 3.46(3) 169(3) yes
O36 H326 O7 1_555 0.964(6) 3.13(3) 3.53(3) 107(3) yes
O37 H327 N27 1_555 0.964(6) 2.23(3) 3.15(3) 161(3) yes
O37 H317 N67 1_555 0.965(6) 2.46(3) 3.29(3) 145(3) yes
O37 H327 O2 1_655 0.964(6) 3.19(3) 3.55(3) 104(3) yes
O38 H328 N28 1_555 0.963(6) 2.26(3) 3.13(3) 150(3) yes
O38 H318 N38 1_555 0.965(7) 2.47(3) 3.43(3) 174(3) yes
O38 H328 O1 1_555 0.963(6) 3.01(3) 3.51(3) 114(3) yes
O41 H411 N42 1_565 0.964(7) 2.12(3) 2.94(3) 142(3) yes
O41 H421 O32 1_555 0.962(6) 2.08(3) 2.85(3) 137(3) yes
O41 H421 N32 1_555 0.962(6) 2.75(3) 3.17(3) 107(3) yes
O42 H412 N41 1_555 0.963(7) 2.26(3) 3.05(3) 138(3) yes
O42 H422 O31 1_565 0.961(6) 2.07(3) 2.89(3) 143(3) yes
O42 H422 N31 1_565 0.961(6) 2.90(3) 3.25(3) 103(3) yes
O43 H413 N53 1_555 0.964(7) 2.16(3) 3.01(3) 146(3) yes
O43 H423 O33 1_565 0.966(6) 2.10(3) 2.86(3) 134(3) yes
O43 H423 N63 1_565 0.966(6) 2.75(3) 3.23(3) 112(3) yes
O44 H414 N47 1_555 0.963(7) 2.11(3) 2.96(3) 145(3) yes
O44 H424 O37 1_565 0.961(6) 2.05(3) 2.88(3) 144(3) yes
O44 H424 N37 1_565 0.961(6) 2.92(3) 3.32(3) 107(3) yes
O45 H415 N55 1_555 0.963(7) 2.16(3) 2.98(3) 142(3) yes
O45 H425 O35 1_565 0.962(6) 2.11(3) 2.86(3) 134(3) yes
O45 H425 N65 1_565 0.962(6) 2.69(3) 3.23(3) 116(3) yes
O46 H416 N56 1_565 0.964(7) 2.10(3) 2.97(3) 149(3) yes
O46 H426 O36 1_555 0.961(6) 2.07(3) 2.78(3) 130(3) yes
O46 H426 N66 1_555 0.961(6) 2.55(3) 3.13(3) 119(3) yes
O47 H427 N44 1_665 0.964(7) 2.21(3) 2.98(3) 135(3) yes
O47 H417 O34 1_555 0.965(6) 2.01(3) 2.83(3) 141(3) yes
O47 H417 N34 1_655 0.965(6) 2.75(3) 3.18(3) 108(3) yes
O48 H418 O38 1_555 0.962(6) 2.13(3) 2.84(3) 130(3) yes
O48 H428 N58 1_565 0.963(6) 2.14(3) 2.96(3) 143(3) yes
O48 H418 N68 1_555 0.963(6) 2.53(3) 3.07(3) 116(3) yes
